data_2224955
loop_
_publ_author_name
'Weyermann, Philipp'
'Keese, Reinhart'
'Stoeckli-Evans, Helen'

_publ_section_title
<i>cis</i>,<i>trans</i>,<i>cis</i>,<i>cis</i>-7-<i>tert</i>-Butyldimethylsilyloxy-4,10-dimethyltetracyclo[5.4.1.0^4,12^.0^10,12^]dodecan-2-one
_journal_coeditor_code FK2011
_journal_issue 2
_journal_name_full 'Acta Crystallographica Section E'
_journal_page_first o340
_journal_paper_doi 10.1107/S1600536810000887
_journal_volume 66
_journal_year 2010
_chemical_formula_iupac 'C20 H34 O2 Si'
_chemical_formula_moiety 'C20 H34 O2 Si'
_chemical_formula_sum 'C20 H34 O2 Si'
_chemical_formula_weight 334.56
_chemical_name_systematic
;
<i>cis</i>,<i>trans</i>,<i>cis</i>,<i>cis</i>-7-<i>tert</i>-
Butyldimethylsilyloxy-4,10-dimethyltetracyclo[5.4.1.0^4,12^.0^10,12^]dodecan-
2-one
;
_space_group_IT_number 61
_symmetry_cell_setting orthorhombic
_symmetry_space_group_name_Hall '-P 2ac 2ab'
_symmetry_space_group_name_H-M 'P b c a'
_atom_sites_solution_hydrogens geom
_atom_sites_solution_primary direct
_atom_sites_solution_secondary difmap
_audit_creation_method SHELXL-97
_cell_angle_alpha 90.00
_cell_angle_beta 90.00
_cell_angle_gamma 90.00
_cell_formula_units_Z 8
_cell_length_a 13.7374(13)
_cell_length_b 14.7647(11)
_cell_length_c 19.2829(12)
_cell_measurement_reflns_used 20
_cell_measurement_temperature 223(2)
_cell_measurement_theta_max 17.7
_cell_measurement_theta_min 14
_cell_volume 3911.1(5)
_computing_cell_refinement 'STADI-4 (Stoe & Cie, 1997)'
_computing_data_collection 'STADI-4 (Stoe & Cie, 1997)'
_computing_data_reduction 'X-RED (Stoe & Cie, 1997)'
_computing_molecular_graphics 'PLATON  (Spek, 2009)'
_computing_publication_material 'SHELXL97 (Sheldrick, 2008)'
_computing_structure_refinement 'SHELXL97 (Sheldrick, 2008)'
_computing_structure_solution 'SHELXS97 (Sheldrick, 2008)'
_diffrn_ambient_temperature 223(2)
_diffrn_measured_fraction_theta_full 0.999
_diffrn_measured_fraction_theta_max 0.999
_diffrn_measurement_device_type 'Stoe AED2 four-circle diffractometer'
_diffrn_measurement_method 2\q/\w
_diffrn_radiation_monochromator graphite
_diffrn_radiation_source 'fine-focus sealed tube'
_diffrn_radiation_type MoK\a
_diffrn_radiation_wavelength 0.71073
_diffrn_reflns_av_R_equivalents 0.0415
_diffrn_reflns_av_sigmaI/netI 0.0491
_diffrn_reflns_limit_h_max 16
_diffrn_reflns_limit_h_min -16
_diffrn_reflns_limit_k_max 17
_diffrn_reflns_limit_k_min 0
_diffrn_reflns_limit_l_max 23
_diffrn_reflns_limit_l_min 0
_diffrn_reflns_number 7284
_diffrn_reflns_theta_full 25.00
_diffrn_reflns_theta_max 25.50
_diffrn_reflns_theta_min 2.11
_diffrn_standards_decay_% <1
_diffrn_standards_interval_time 60
_diffrn_standards_number 3
_exptl_absorpt_coefficient_mu 0.128
_exptl_absorpt_correction_type none
_exptl_crystal_colour colourless
_exptl_crystal_density_diffrn 1.136
_exptl_crystal_density_method 'not measured'
_exptl_crystal_description block
_exptl_crystal_F_000 1472
_exptl_crystal_size_max 0.53
_exptl_crystal_size_mid 0.42
_exptl_crystal_size_min 0.34
_refine_diff_density_max 0.283
_refine_diff_density_min -0.292
_refine_ls_extinction_coef 0.0018(5)
_refine_ls_extinction_expression Fc^*^=kFc[1+0.001xFc^2^\l^3^/sin(2\q)]^-1/4^
_refine_ls_extinction_method 'SHELXL97 (Sheldrick, 2008)'
_refine_ls_goodness_of_fit_ref 1.070
_refine_ls_hydrogen_treatment constr
_refine_ls_matrix_type full
_refine_ls_number_parameters 216
_refine_ls_number_reflns 3642
_refine_ls_number_restraints 0
_refine_ls_restrained_S_all 1.070
_refine_ls_R_factor_all 0.0740
_refine_ls_R_factor_gt 0.0481
_refine_ls_shift/su_max 0.000
_refine_ls_shift/su_mean 0.000
_refine_ls_structure_factor_coef Fsqd
_refine_ls_weighting_details 'calc w=1/[\s^2^(Fo^2^)+(0.0378P)^2^+2.3403P] where P=(Fo^2^+2Fc^2^)/3'
_refine_ls_weighting_scheme calc
_refine_ls_wR_factor_gt 0.1031
_refine_ls_wR_factor_ref 0.1158
_reflns_number_gt 2718
_reflns_number_total 3642
_reflns_threshold_expression I>2\s(I)
_cod_data_source_file fk2011.cif
_cod_data_source_block I
_cod_depositor_comments
;
The following automatic conversions were performed:
'_symmetry_cell_setting' value 'Orthorhombic' changed to 'orthorhombic'
according to '/home/saulius/struct/CIF-dictionaries/cif_core.dic'
dictionary named 'cif_core.dic' version 2.4.1 from 2010-06-29.

Automatic conversion script
Id: cif_fix_enum 1527 2010-12-29 10:47:43Z saulius 

The following automatic conversions were performed:

'_symmetry_cell_setting' value 'Orthorhombic' changed to
'orthorhombic' according to
/home/saulius/struct/CIF-dictionaries/cif_core.dic dictionary named
'cif_core.dic' version 2.4.1 from 2010-06-29.

Automatic conversion script
Id: cif_fix_values 1715 2011-07-08 13:25:40Z adriana 
;
_cod_database_code 2224955
_cod_database_fobs_code 2224955

loop_
_symmetry_equiv_pos_site_id
_symmetry_equiv_pos_as_xyz
1 x,y,z
2 1/2-x,-y,1/2+z
3 1/2+x,1/2-y,-z
4 -x,1/2+y,1/2-z
5 -x,-y,-z
6 1/2+x,y,1/2-z
7 1/2-x,1/2+y,z
8 x,1/2-y,1/2+z

loop_
_atom_site_aniso_label
_atom_site_aniso_U_11
_atom_site_aniso_U_22
_atom_site_aniso_U_33
_atom_site_aniso_U_12
_atom_site_aniso_U_13
_atom_site_aniso_U_23
Si1 0.0267(3) 0.0288(3) 0.0234(3) 0.0009(3) -0.0002(2) -0.0016(2)
O2 0.0468(12) 0.1080(18) 0.0584(13) 0.0074(12) -0.0202(10) -0.0360(12)
O7 0.0315(8) 0.0354(8) 0.0266(8) 0.0075(7) 0.0024(6) -0.0031(6)
C1 0.0288(12) 0.0511(15) 0.0425(14) -0.0097(11) 0.0079(10) -0.0142(12)
C2 0.0339(13) 0.0608(17) 0.0415(14) 0.0103(12) -0.0048(11) -0.0216(13)
C3 0.0426(14) 0.0460(14) 0.0318(13) 0.0112(12) -0.0006(11) 0.0006(11)
C4 0.0323(12) 0.0287(11) 0.0292(11) 0.0019(10) 0.0013(9) 0.0004(9)
C5 0.0323(12) 0.0314(12) 0.0414(12) -0.0064(10) 0.0077(10) -0.0011(10)
C6 0.0271(12) 0.0399(13) 0.0394(13) 0.0012(10) -0.0039(10) -0.0063(11)
C7 0.0284(11) 0.0281(11) 0.0256(11) 0.0048(9) 0.0022(9) -0.0019(9)
C8 0.0627(17) 0.0343(13) 0.0310(12) 0.0148(12) 0.0064(12) 0.0048(10)
C9 0.0645(17) 0.0298(13) 0.0429(14) 0.0164(12) 0.0083(13) 0.0055(11)
C10 0.0435(14) 0.0248(11) 0.0355(12) -0.0003(10) 0.0094(11) -0.0008(10)
C11 0.0632(18) 0.0436(14) 0.0512(15) -0.0225(14) 0.0151(14) -0.0114(13)
C12 0.0238(10) 0.0266(10) 0.0287(11) -0.0010(9) 0.0032(9) -0.0028(9)
C13 0.0480(15) 0.0355(13) 0.0375(14) 0.0132(11) -0.0011(11) 0.0034(11)
C14 0.0577(16) 0.0332(13) 0.0427(14) 0.0102(12) 0.0110(13) -0.0047(11)
C15 0.0503(15) 0.0333(12) 0.0421(14) -0.0037(11) 0.0075(12) -0.0053(11)
C16 0.0405(14) 0.0484(15) 0.0365(13) 0.0056(12) -0.0095(11) -0.0016(11)
C17 0.0288(11) 0.0417(13) 0.0314(11) 0.0007(10) -0.0003(10) -0.0056(10)
C18 0.0435(15) 0.0518(17) 0.0710(19) -0.0147(13) 0.0071(14) -0.0009(15)
C19 0.0355(14) 0.0663(19) 0.0610(17) 0.0126(13) -0.0082(13) -0.0025(15)
C20 0.0459(16) 0.085(2) 0.0443(15) -0.0068(14) 0.0161(13) -0.0147(15)

loop_
_atom_site_type_symbol
_atom_site_label
_atom_site_fract_x
_atom_site_fract_y
_atom_site_fract_z
_atom_site_U_iso_or_equiv
_atom_site_thermal_displace_type
_atom_site_calc_flag
_atom_site_refinement_flags
_atom_site_occupancy
Si Si1 0.18635(4) 0.81357(4) 0.04887(3) 0.0263(2) Uani . . 1.000
O O2 0.27615(14) 0.95616(16) 0.38174(11) 0.0711(8) Uani . . 1.000
O O7 0.17598(10) 0.86338(10) 0.12503(7) 0.0312(5) Uani . . 1.000
C C1 0.21973(17) 0.97101(17) 0.26241(13) 0.0408(8) Uani . . 1.000
C C2 0.21585(18) 0.93807(18) 0.33818(13) 0.0454(9) Uani . . 1.000
C C3 0.12597(18) 0.87879(17) 0.35050(12) 0.0401(8) Uani . . 1.000
C C4 0.09843(16) 0.84971(14) 0.27688(11) 0.0301(7) Uani . . 1.000
C C5 -0.00409(17) 0.83122(15) 0.24976(12) 0.0350(7) Uani . . 1.000
C C6 0.00658(16) 0.84850(16) 0.17076(12) 0.0355(7) Uani . . 1.000
C C7 0.09821(15) 0.90983(14) 0.15884(11) 0.0274(6) Uani . . 1.000
C C8 0.0748(2) 0.99911(16) 0.12245(12) 0.0427(8) Uani . . 1.000
C C9 0.0247(2) 1.05514(15) 0.17828(12) 0.0457(9) Uani . . 1.000
C C10 0.07572(17) 1.03098(14) 0.24635(12) 0.0346(7) Uani . . 1.000
C C11 0.1814(2) 1.06806(17) 0.25435(15) 0.0527(9) Uani . . 1.000
C C12 0.12488(15) 0.93286(14) 0.23397(10) 0.0264(6) Uani . . 1.000
C C13 0.16461(18) 0.76782(15) 0.25992(13) 0.0403(8) Uani . . 1.000
C C14 0.0109(2) 1.05498(16) 0.30795(13) 0.0445(8) Uani . . 1.000
C C15 0.15738(19) 0.68993(15) 0.05640(13) 0.0419(8) Uani . . 1.000
C C16 0.10610(18) 0.86511(17) -0.01811(12) 0.0418(8) Uani . . 1.000
C C17 0.31834(16) 0.82806(16) 0.02537(12) 0.0340(7) Uani . . 1.000
C C18 0.3464(2) 0.92884(18) 0.02703(16) 0.0554(10) Uani . . 1.000
C C19 0.38166(19) 0.7765(2) 0.07777(15) 0.0543(10) Uani . . 1.000
C C20 0.3373(2) 0.7910(2) -0.04778(14) 0.0584(10) Uani . . 1.000
H H1 0.27950 0.95590 0.23620 0.0490 Uiso calc R 1.000
H H3A 0.14170 0.82630 0.37960 0.0480 Uiso calc R 1.000
H H3B 0.07340 0.91340 0.37240 0.0480 Uiso calc R 1.000
H H5A -0.05160 0.87270 0.27060 0.0420 Uiso calc R 1.000
H H5B -0.02390 0.76870 0.25910 0.0420 Uiso calc R 1.000
H H6A -0.05180 0.87870 0.15290 0.0430 Uiso calc R 1.000
H H6B 0.01440 0.79090 0.14620 0.0430 Uiso calc R 1.000
H H8A 0.13430 1.02890 0.10630 0.0510 Uiso calc R 1.000
H H8B 0.03140 0.98920 0.08280 0.0510 Uiso calc R 1.000
H H9A -0.04470 1.04020 0.18070 0.0550 Uiso calc R 1.000
H H9B 0.03140 1.12000 0.16840 0.0550 Uiso calc R 1.000
H H11A 0.20580 1.09900 0.21290 0.0630 Uiso calc R 1.000
H H11B 0.19070 1.10560 0.29570 0.0630 Uiso calc R 1.000
H H13A 0.23230 0.78530 0.26520 0.0600 Uiso calc R 1.000
H H13B 0.15310 0.74850 0.21250 0.0600 Uiso calc R 1.000
H H13C 0.14990 0.71840 0.29140 0.0600 Uiso calc R 1.000
H H14A 0.04770 1.04860 0.35060 0.0670 Uiso calc R 1.000
H H14B -0.04470 1.01460 0.30900 0.0670 Uiso calc R 1.000
H H14C -0.01140 1.11700 0.30340 0.0670 Uiso calc R 1.000
H H15A 0.19140 0.66470 0.09600 0.0630 Uiso calc R 1.000
H H15B 0.17790 0.65890 0.01450 0.0630 Uiso calc R 1.000
H H15C 0.08780 0.68220 0.06260 0.0630 Uiso calc R 1.000
H H16A 0.03900 0.86290 -0.00250 0.0630 Uiso calc R 1.000
H H16B 0.11240 0.83170 -0.06120 0.0630 Uiso calc R 1.000
H H16C 0.12510 0.92760 -0.02560 0.0630 Uiso calc R 1.000
H H18A 0.30640 0.96200 -0.00570 0.0830 Uiso calc R 1.000
H H18B 0.41440 0.93540 0.01460 0.0830 Uiso calc R 1.000
H H18C 0.33600 0.95270 0.07330 0.0830 Uiso calc R 1.000
H H19A 0.36730 0.79770 0.12430 0.0810 Uiso calc R 1.000
H H19B 0.44990 0.78700 0.06750 0.0810 Uiso calc R 1.000
H H19C 0.36780 0.71220 0.07460 0.0810 Uiso calc R 1.000
H H20A 0.29860 0.82450 -0.08110 0.0880 Uiso calc R 1.000
H H20B 0.31960 0.72740 -0.04950 0.0880 Uiso calc R 1.000
H H20C 0.40580 0.79760 -0.05900 0.0880 Uiso calc R 1.000

loop_
_atom_type_symbol
_atom_type_description
_atom_type_scat_dispersion_real
_atom_type_scat_dispersion_imag
_atom_type_scat_source
C C 0.0033 0.0016 'International Tables Vol C Tables 4.2.6.8 and 6.1.1.4'
H H 0.0000 0.0000 'International Tables Vol C Tables 4.2.6.8 and 6.1.1.4'
O O 0.0106 0.0060 'International Tables Vol C Tables 4.2.6.8 and 6.1.1.4'
Si Si 0.0817 0.0704 'International Tables Vol C Tables 4.2.6.8 and 6.1.1.4'

loop_
_geom_angle_atom_site_label_1
_geom_angle_atom_site_label_2
_geom_angle_atom_site_label_3
_geom_angle_site_symmetry_1
_geom_angle_site_symmetry_2
_geom_angle_site_symmetry_3
_geom_angle
_geom_angle_publ_flag
O7 Si1 C15 . . . 110.32(10) no
O7 Si1 C16 . . . 112.62(9) no
O7 Si1 C17 . . . 104.31(9) no
C15 Si1 C16 . . . 109.05(11) no
C15 Si1 C17 . . . 109.52(11) no
C16 Si1 C17 . . . 110.94(11) no
Si1 O7 C7 . . . 133.31(13) no
C2 C1 C11 . . . 112.3(2) no
C2 C1 C12 . . . 101.26(18) no
C11 C1 C12 . . . 90.88(18) no
O2 C2 C1 . . . 124.4(2) no
O2 C2 C3 . . . 124.8(2) no
C1 C2 C3 . . . 110.8(2) no
C2 C3 C4 . . . 102.45(18) no
C3 C4 C5 . . . 126.57(19) no
C3 C4 C12 . . . 102.63(17) no
C3 C4 C13 . . . 105.66(18) no
C5 C4 C12 . . . 100.25(17) no
C5 C4 C13 . . . 109.25(18) no
C12 C4 C13 . . . 111.99(18) no
C4 C5 C6 . . . 102.69(18) no
C5 C6 C7 . . . 108.35(18) no
O7 C7 C6 . . . 112.99(17) no
O7 C7 C8 . . . 111.25(17) no
O7 C7 C12 . . . 111.07(16) no
C6 C7 C8 . . . 113.38(18) no
C6 C7 C12 . . . 100.46(17) no
C8 C7 C12 . . . 107.04(17) no
C7 C8 C9 . . . 103.85(18) no
C8 C9 C10 . . . 105.8(2) no
C9 C10 C11 . . . 115.4(2) no
C9 C10 C12 . . . 105.88(17) no
C9 C10 C14 . . . 110.3(2) no
C11 C10 C12 . . . 86.58(16) no
C11 C10 C14 . . . 112.6(2) no
C12 C10 C14 . . . 124.53(18) no
C1 C11 C10 . . . 90.09(18) no
C1 C12 C4 . . . 107.85(17) no
C1 C12 C7 . . . 128.87(18) no
C1 C12 C10 . . . 88.44(16) no
C4 C12 C7 . . . 106.11(17) no
C4 C12 C10 . . . 122.83(17) no
C7 C12 C10 . . . 103.81(16) no
Si1 C17 C18 . . . 110.29(16) no
Si1 C17 C19 . . . 109.34(16) no
Si1 C17 C20 . . . 110.14(16) no
C18 C17 C19 . . . 108.9(2) no
C18 C17 C20 . . . 108.8(2) no
C19 C17 C20 . . . 109.4(2) no
C2 C1 H1 . . . 116.00 no
C11 C1 H1 . . . 116.00 no
C12 C1 H1 . . . 116.00 no
C2 C3 H3A . . . 111.00 no
C2 C3 H3B . . . 111.00 no
C4 C3 H3A . . . 111.00 no
C4 C3 H3B . . . 111.00 no
H3A C3 H3B . . . 109.00 no
C4 C5 H5A . . . 111.00 no
C4 C5 H5B . . . 111.00 no
C6 C5 H5A . . . 111.00 no
C6 C5 H5B . . . 111.00 no
H5A C5 H5B . . . 109.00 no
C5 C6 H6A . . . 110.00 no
C5 C6 H6B . . . 110.00 no
C7 C6 H6A . . . 110.00 no
C7 C6 H6B . . . 110.00 no
H6A C6 H6B . . . 108.00 no
C7 C8 H8A . . . 111.00 no
C7 C8 H8B . . . 111.00 no
C9 C8 H8A . . . 111.00 no
C9 C8 H8B . . . 111.00 no
H8A C8 H8B . . . 109.00 no
C8 C9 H9A . . . 111.00 no
C8 C9 H9B . . . 111.00 no
C10 C9 H9A . . . 111.00 no
C10 C9 H9B . . . 111.00 no
H9A C9 H9B . . . 109.00 no
C1 C11 H11A . . . 114.00 no
C1 C11 H11B . . . 114.00 no
C10 C11 H11A . . . 114.00 no
C10 C11 H11B . . . 114.00 no
H11A C11 H11B . . . 111.00 no
C4 C13 H13A . . . 109.00 no
C4 C13 H13B . . . 109.00 no
C4 C13 H13C . . . 109.00 no
H13A C13 H13B . . . 109.00 no
H13A C13 H13C . . . 110.00 no
H13B C13 H13C . . . 110.00 no
C10 C14 H14A . . . 109.00 no
C10 C14 H14B . . . 109.00 no
C10 C14 H14C . . . 109.00 no
H14A C14 H14B . . . 109.00 no
H14A C14 H14C . . . 109.00 no
H14B C14 H14C . . . 110.00 no
Si1 C15 H15A . . . 109.00 no
Si1 C15 H15B . . . 109.00 no
Si1 C15 H15C . . . 109.00 no
H15A C15 H15B . . . 110.00 no
H15A C15 H15C . . . 109.00 no
H15B C15 H15C . . . 109.00 no
Si1 C16 H16A . . . 109.00 no
Si1 C16 H16B . . . 109.00 no
Si1 C16 H16C . . . 109.00 no
H16A C16 H16B . . . 109.00 no
H16A C16 H16C . . . 110.00 no
H16B C16 H16C . . . 109.00 no
C17 C18 H18A . . . 109.00 no
C17 C18 H18B . . . 109.00 no
C17 C18 H18C . . . 109.00 no
H18A C18 H18B . . . 110.00 no
H18A C18 H18C . . . 109.00 no
H18B C18 H18C . . . 109.00 no
C17 C19 H19A . . . 109.00 no
C17 C19 H19B . . . 109.00 no
C17 C19 H19C . . . 109.00 no
H19A C19 H19B . . . 109.00 no
H19A C19 H19C . . . 110.00 no
H19B C19 H19C . . . 109.00 no
C17 C20 H20A . . . 110.00 no
C17 C20 H20B . . . 109.00 no
C17 C20 H20C . . . 109.00 no
H20A C20 H20B . . . 109.00 no
H20A C20 H20C . . . 109.00 no
H20B C20 H20C . . . 109.00 no

loop_
_geom_bond_atom_site_label_1
_geom_bond_atom_site_label_2
_geom_bond_site_symmetry_1
_geom_bond_site_symmetry_2
_geom_bond_distance
_geom_bond_publ_flag
Si1 O7 . . 1.6486(15) no
Si1 C15 . . 1.874(2) no
Si1 C16 . . 1.861(2) no
Si1 C17 . . 1.881(2) no
O2 C2 . . 1.210(3) no
O7 C7 . . 1.427(3) no
C1 C2 . . 1.541(4) no
C1 C11 . . 1.535(4) no
C1 C12 . . 1.522(3) no
C2 C3 . . 1.532(4) no
C3 C4 . . 1.531(3) no
C4 C5 . . 1.527(3) no
C4 C12 . . 1.524(3) no
C4 C13 . . 1.548(3) no
C5 C6 . . 1.552(3) no
C6 C7 . . 1.568(3) no
C7 C8 . . 1.528(3) no
C7 C12 . . 1.533(3) no
C8 C9 . . 1.522(3) no
C9 C10 . . 1.530(3) no
C10 C11 . . 1.559(4) no
C10 C12 . . 1.616(3) no
C10 C14 . . 1.526(3) no
C17 C18 . . 1.537(4) no
C17 C19 . . 1.535(4) no
C17 C20 . . 1.535(4) no
C1 H1 . . 0.9900 no
C3 H3A . . 0.9800 no
C3 H3B . . 0.9800 no
C5 H5A . . 0.9800 no
C5 H5B . . 0.9800 no
C6 H6A . . 0.9800 no
C6 H6B . . 0.9800 no
C8 H8A . . 0.9800 no
C8 H8B . . 0.9800 no
C9 H9A . . 0.9800 no
C9 H9B . . 0.9800 no
C11 H11A . . 0.9800 no
C11 H11B . . 0.9800 no
C13 H13A . . 0.9700 no
C13 H13B . . 0.9700 no
C13 H13C . . 0.9700 no
C14 H14A . . 0.9700 no
C14 H14B . . 0.9700 no
C14 H14C . . 0.9700 no
C15 H15A . . 0.9700 no
C15 H15B . . 0.9700 no
C15 H15C . . 0.9700 no
C16 H16A . . 0.9700 no
C16 H16B . . 0.9700 no
C16 H16C . . 0.9700 no
C18 H18A . . 0.9700 no
C18 H18B . . 0.9700 no
C18 H18C . . 0.9700 no
C19 H19A . . 0.9700 no
C19 H19B . . 0.9700 no
C19 H19C . . 0.9700 no
C20 H20A . . 0.9700 no
C20 H20B . . 0.9700 no
C20 H20C . . 0.9700 no

loop_
_geom_torsion_atom_site_label_1
_geom_torsion_atom_site_label_2
_geom_torsion_atom_site_label_3
_geom_torsion_atom_site_label_4
_geom_torsion_site_symmetry_1
_geom_torsion_site_symmetry_2
_geom_torsion_site_symmetry_3
_geom_torsion_site_symmetry_4
_geom_torsion
_geom_torsion_publ_flag
C15 Si1 O7 C7 . . . . -92.99(19) no
C16 Si1 O7 C7 . . . . 29.1(2) no
C17 Si1 O7 C7 . . . . 149.49(18) no
O7 Si1 C17 C18 . . . . -55.54(19) no
O7 Si1 C17 C19 . . . . 64.20(18) no
O7 Si1 C17 C20 . . . . -175.58(16) no
C15 Si1 C17 C18 . . . . -173.61(17) no
C15 Si1 C17 C19 . . . . -53.9(2) no
C15 Si1 C17 C20 . . . . 66.4(2) no
C16 Si1 C17 C18 . . . . 66.0(2) no
C16 Si1 C17 C19 . . . . -174.29(17) no
C16 Si1 C17 C20 . . . . -54.1(2) no
Si1 O7 C7 C6 . . . . 60.9(2) no
Si1 O7 C7 C8 . . . . -67.9(2) no
Si1 O7 C7 C12 . . . . 172.93(14) no
C11 C1 C2 O2 . . . . -81.3(3) no
C11 C1 C2 C3 . . . . 99.2(2) no
C12 C1 C2 O2 . . . . -177.0(3) no
C12 C1 C2 C3 . . . . 3.5(3) no
C2 C1 C11 C10 . . . . -86.9(2) no
C12 C1 C11 C10 . . . . 15.64(18) no
C2 C1 C12 C4 . . . . -26.3(2) no
C2 C1 C12 C7 . . . . -155.6(2) no
C2 C1 C12 C10 . . . . 97.84(18) no
C11 C1 C12 C4 . . . . -139.21(19) no
C11 C1 C12 C7 . . . . 91.5(2) no
C11 C1 C12 C10 . . . . -15.08(18) no
O2 C2 C3 C4 . . . . -159.7(3) no
C1 C2 C3 C4 . . . . 19.8(3) no
C2 C3 C4 C5 . . . . -147.8(2) no
C2 C3 C4 C12 . . . . -34.7(2) no
C2 C3 C4 C13 . . . . 82.8(2) no
C3 C4 C5 C6 . . . . 155.0(2) no
C12 C4 C5 C6 . . . . 40.8(2) no
C13 C4 C5 C6 . . . . -77.0(2) no
C3 C4 C12 C1 . . . . 39.5(2) no
C3 C4 C12 C7 . . . . -179.32(17) no
C3 C4 C12 C10 . . . . -60.5(2) no
C5 C4 C12 C1 . . . . 170.87(17) no
C5 C4 C12 C7 . . . . -47.9(2) no
C5 C4 C12 C10 . . . . 70.9(2) no
C13 C4 C12 C1 . . . . -73.4(2) no
C13 C4 C12 C7 . . . . 67.8(2) no
C13 C4 C12 C10 . . . . -173.39(19) no
C4 C5 C6 C7 . . . . -21.3(2) no
C5 C6 C7 O7 . . . . 111.29(19) no
C5 C6 C7 C8 . . . . -121.0(2) no
C5 C6 C7 C12 . . . . -7.1(2) no
O7 C7 C8 C9 . . . . -157.49(18) no
C6 C7 C8 C9 . . . . 73.9(2) no
C12 C7 C8 C9 . . . . -36.0(2) no
O7 C7 C12 C1 . . . . 43.8(3) no
O7 C7 C12 C4 . . . . -86.14(19) no
O7 C7 C12 C10 . . . . 143.17(16) no
C6 C7 C12 C1 . . . . 163.6(2) no
C6 C7 C12 C4 . . . . 33.6(2) no
C6 C7 C12 C10 . . . . -97.06(18) no
C8 C7 C12 C1 . . . . -77.8(3) no
C8 C7 C12 C4 . . . . 152.24(18) no
C8 C7 C12 C10 . . . . 21.5(2) no
C7 C8 C9 C10 . . . . 35.9(2) no
C8 C9 C10 C11 . . . . 71.4(2) no
C8 C9 C10 C12 . . . . -22.4(2) no
C8 C9 C10 C14 . . . . -159.60(19) no
C9 C10 C11 C1 . . . . -120.7(2) no
C12 C10 C11 C1 . . . . -14.73(17) no
C14 C10 C11 C1 . . . . 111.5(2) no
C9 C10 C12 C1 . . . . 130.35(19) no
C9 C10 C12 C4 . . . . -119.3(2) no
C9 C10 C12 C7 . . . . 0.6(2) no
C11 C10 C12 C1 . . . . 14.86(18) no
C11 C10 C12 C4 . . . . 125.2(2) no
C11 C10 C12 C7 . . . . -114.91(18) no
C14 C10 C12 C1 . . . . -100.4(2) no
C14 C10 C12 C4 . . . . 9.9(3) no
C14 C10 C12 C7 . . . . 129.8(2) no
